data_2218268
loop_
_publ_author_name
'Shibahara, Takashi'
'Ogasahara, Shinobu'
'Sakane, Genta'

_publ_section_title
<i>catena</i>-Poly[[diaquazinc(II)]-\m-<small>L</small>-cysteinato(2{-})-\k^4^<i>S</i>:<i>S</i>,<i>N</i>,<i>O</i>-[di-\m-sulfido-bis[oxidomolybdate(V)](<i>Mo</i>---<i>Mo</i>)]-\m-<small>L</small>-cysteinato(2{-})-\k^4^<i>S</i>,<i>N</i>,<i>O</i>:<i>S</i>]
_journal_coeditor_code WK2080
_journal_issue 5
_journal_name_full 'Acta Crystallographica Section E'
_journal_page_first m605
_journal_page_last m606
_journal_paper_doi 10.1107/S1600536808007757
_journal_volume 64
_journal_year 2008
_chemical_formula_iupac '[Mo2 Zn (C3 H5 N O2 S)2 O2 S2 (H2 O)2]'
_chemical_formula_moiety 'C6 H14 Mo2 N2 O8 S4 Zn'
_chemical_formula_sum 'C6 H14 Mo2 N2 O8 S4 Zn'
_chemical_formula_weight 627.69
_chemical_name_systematic
;
catena-Poly[[diaquazinc(II)]-\m-L-cysteinato(2-)-\k^4^S:S,N,O-[di-\m-sulfido-
bis[oxidomolybdate(V)](Mo---Mo)]-\m-L-cysteinato(2-)-\k^4^S,N,O:S]
;
_space_group_IT_number 4
_symmetry_cell_setting monoclinic
_symmetry_space_group_name_Hall 'P 2yb'
_symmetry_space_group_name_H-M 'P 1 21 1'
_cell_angle_alpha 90.0000(11)
_cell_angle_beta 108.2022(14)
_cell_angle_gamma 90.0000(11)
_cell_formula_units_Z 2
_cell_length_a 8.6881(11)
_cell_length_b 10.3529(8)
_cell_length_c 9.8686(11)
_cell_measurement_reflns_used 3004
_cell_measurement_temperature 93.1
_cell_measurement_theta_max 30.0
_cell_measurement_theta_min 5.5
_cell_volume 843.23(16)
_computing_cell_refinement 'CrystalClear (Rigaku, 1999)'
_computing_data_collection 'CrystalClear (Rigaku, 1999)'
_computing_data_reduction 'CrystalStructure (Rigaku, 2007)'
_computing_molecular_graphics 'CrystalStructure  (Rigaku, 2007)'
_computing_publication_material 'CrystalStructure  (Rigaku, 2007)'
_computing_structure_refinement 'SHELXL97 (Sheldrick, 2008)'
_computing_structure_solution 'SIR97 (Altomare <i>et al.</i>,  1999)'
_diffrn_detector_area_resol_mean 14.63
_diffrn_measured_fraction_theta_full 0.983
_diffrn_measured_fraction_theta_max 0.983
_diffrn_measurement_device_type 'Rigaku Mercury'
_diffrn_measurement_method \w
_diffrn_radiation_type 'Mo K\a'
_diffrn_radiation_wavelength 0.71070
_diffrn_reflns_av_R_equivalents 0.019
_diffrn_reflns_limit_h_max 11
_diffrn_reflns_limit_h_min -12
_diffrn_reflns_limit_k_max 14
_diffrn_reflns_limit_k_min -14
_diffrn_reflns_limit_l_max 13
_diffrn_reflns_limit_l_min -13
_diffrn_reflns_number 9357
_diffrn_reflns_theta_full 30.03
_diffrn_reflns_theta_max 30.03
_exptl_absorpt_coefficient_mu 3.405
_exptl_absorpt_correction_T_max 0.7269
_exptl_absorpt_correction_T_min 0.3818
_exptl_absorpt_correction_type multi-scan
_exptl_absorpt_process_details '(Jacobson, 1998)'
_exptl_crystal_colour orange
_exptl_crystal_density_diffrn 2.472
_exptl_crystal_density_method 'not measured'
_exptl_crystal_description platelet
_exptl_crystal_F_000 612.00
_exptl_crystal_size_max 0.35
_exptl_crystal_size_mid 0.30
_exptl_crystal_size_min 0.10
_refine_diff_density_max 0.47
_refine_diff_density_min -0.94
_refine_ls_abs_structure_details 'Flack (1983), with 2010 Friedel pairs'
_refine_ls_abs_structure_Flack 0.002(7)
_refine_ls_extinction_method none
_refine_ls_goodness_of_fit_ref 1.021
_refine_ls_hydrogen_treatment mixed
_refine_ls_number_parameters 209
_refine_ls_number_reflns 4556
_refine_ls_number_restraints 15
_refine_ls_R_factor_gt 0.0191
_refine_ls_shift/su_max 0.0010
_refine_ls_structure_factor_coef Fsqd
_refine_ls_weighting_details 'w = 1/[\s^2^(Fo^2^)+(0.0303P)^2^+0.5406P] where P=(Fo^2^+2Fc^2^)/3'
_refine_ls_weighting_scheme calc
_refine_ls_wR_factor_ref 0.0488
_reflns_number_gt 4549
_reflns_number_total 4556
_reflns_threshold_expression F^2^>2\s(F^2^)
_cod_data_source_file wk2080.cif
_cod_data_source_block I
_cod_original_sg_symbol_H-M 'P 21'
_cod_database_code 2218268
_cod_database_fobs_code 2218268

loop_
_symmetry_equiv_pos_site_id
_symmetry_equiv_pos_as_xyz
1 +x,+y,+z
2 -x,1/2+y,-z

loop_
_atom_site_type_symbol
_atom_site_label
_atom_site_fract_x
_atom_site_fract_y
_atom_site_fract_z
_atom_site_U_iso_or_equiv
_atom_site_adp_type
_atom_site_calc_flag
_atom_site_refinement_flags
_atom_site_occupancy
Mo Mo1 -0.056910(19) 0.591229(16) 0.808774(16) 0.00615(4) Uani d . 1.00
Mo Mo2 0.113206(19) 0.533750(19) 0.613333(16) 0.00647(4) Uani d . 1.00
Zn Zn1 -0.46728(3) 0.59442(3) 0.84366(3) 0.01008(4) Uani d . 1.00
S S1 -0.07812(7) 0.40574(6) 0.67221(6) 0.00917(8) Uani d . 1.00
S S2 0.16158(6) 0.70395(5) 0.77534(6) 0.00880(8) Uani d . 1.00
S S3 -0.22984(6) 0.46976(5) 0.93439(5) 0.00813(8) Uani d . 1.00
S S4 0.39318(6) 0.59322(6) 0.60271(5) 0.01009(8) Uani d . 1.00
O O1 -0.2167(2) 0.68209(17) 0.71583(17) 0.0104(2) Uani d . 1.00
O O2 0.00101(19) 0.60344(18) 0.45909(16) 0.0111(2) Uani d . 1.00
O O3 0.2203(2) 0.45050(18) 1.21945(17) 0.0125(3) Uani d . 1.00
O O4 0.13324(19) 0.49461(16) 0.98677(16) 0.0089(2) Uani d . 1.00
O O5 0.4690(2) 0.2383(2) 0.7999(2) 0.0217(3) Uani d . 1.00
O O6 0.2865(2) 0.39663(18) 0.77426(17) 0.0125(3) Uani d . 1.00
O O7 -0.3954(2) 0.77830(18) 0.9006(2) 0.0182(3) Uani d . 1.00
O O8 -0.54704(19) 0.55572(18) 1.00931(17) 0.0136(3) Uani d . 1.00
N N1 -0.0163(2) 0.70357(19) 1.01408(19) 0.0087(3) Uani d . 1.00
N N2 0.1744(2) 0.3658(2) 0.4962(2) 0.0102(3) Uani d . 1.00
C C1 0.0084(2) 0.6095(2) 1.1320(2) 0.0092(3) Uani d . 1.00
C C2 0.1322(2) 0.5110(2) 1.1161(2) 0.0083(3) Uani d . 1.00
C C3 -0.1525(2) 0.5421(2) 1.1147(2) 0.0099(3) Uani d . 1.00
C C4 0.3455(2) 0.3284(2) 0.5675(2) 0.0112(3) Uani d . 1.00
C C5 0.3694(2) 0.3165(2) 0.7269(2) 0.0116(4) Uani d . 1.00
C C6 0.4534(2) 0.4378(2) 0.5447(2) 0.0130(4) Uani d . 1.00
H H1 0.0683 0.7596 1.0256 0.010 Uiso c R 1.00
H H2 -0.1027 0.7551 1.0124 0.010 Uiso c R 1.00
H H3 0.1090 0.2957 0.4919 0.012 Uiso c R 1.00
H H4 0.1624 0.3890 0.4039 0.012 Uiso c R 1.00
H H5 -0.2299 0.6042 1.1334 0.012 Uiso c R 1.00
H H6 -0.1366 0.4727 1.1869 0.012 Uiso c R 1.00
H H7 0.0460 0.6482 1.2291 0.011 Uiso c R 1.00
H H8 0.4318 0.4416 0.4403 0.016 Uiso c R 1.00
H H9 0.5706 0.4243 0.5928 0.016 Uiso c R 1.00
H H10 0.3821 0.2458 0.5359 0.013 Uiso c R 1.00
H H11 -0.3638 0.8290 0.8487 0.022 Uiso c R 1.00
H H12 -0.4303 0.8035 0.9659 0.022 Uiso c R 1.00
H H13 -0.5293 0.6197 1.0646 0.016 Uiso c R 1.00
H H14 -0.6424 0.5281 0.9816 0.016 Uiso c R 1.00

loop_
_atom_site_aniso_label
_atom_site_aniso_U_11
_atom_site_aniso_U_22
_atom_site_aniso_U_33
_atom_site_aniso_U_12
_atom_site_aniso_U_13
_atom_site_aniso_U_23
Mo1 0.00760(7) 0.00633(8) 0.00567(7) 0.00053(6) 0.00374(5) 0.00047(6)
Mo2 0.00756(7) 0.00729(8) 0.00565(7) 0.00067(6) 0.00364(5) 0.00022(6)
Zn1 0.01030(10) 0.01118(12) 0.00928(10) 0.00082(10) 0.00382(8) -0.00105(9)
S1 0.0114(2) 0.0085(2) 0.0091(2) -0.00148(18) 0.00549(17) -0.00119(17)
S2 0.0109(2) 0.0077(2) 0.0098(2) -0.00074(18) 0.00601(17) -0.00107(17)
S3 0.0087(2) 0.0085(2) 0.0086(2) -0.00003(18) 0.00480(16) -0.00014(17)
S4 0.0088(2) 0.0127(2) 0.0098(2) -0.0003(2) 0.00436(16) 0.00152(19)
O1 0.0111(6) 0.0117(8) 0.0102(6) 0.0024(5) 0.0060(5) 0.0015(5)
O2 0.0113(6) 0.0135(8) 0.0097(6) 0.0019(6) 0.0048(5) 0.0014(6)
O3 0.0152(7) 0.0123(8) 0.0101(6) 0.0030(6) 0.0039(5) 0.0014(6)
O4 0.0102(6) 0.0099(7) 0.0074(6) 0.0011(5) 0.0041(5) 0.0002(5)
O5 0.0216(8) 0.0185(9) 0.0221(8) 0.0064(7) 0.0027(7) 0.0083(7)
O6 0.0166(7) 0.0129(8) 0.0087(6) 0.0010(6) 0.0049(5) -0.0004(5)
O7 0.0217(9) 0.0131(8) 0.0250(8) -0.0031(7) 0.0146(7) -0.0054(7)
O8 0.0096(6) 0.0217(10) 0.0103(6) -0.0025(5) 0.0045(5) -0.0045(6)
N1 0.0111(7) 0.0069(8) 0.0096(7) 0.0002(6) 0.0053(6) 0.0004(6)
N2 0.0096(7) 0.0125(9) 0.0084(7) 0.0010(6) 0.0026(6) -0.0032(6)
C1 0.0131(8) 0.0086(10) 0.0067(7) 0.0002(7) 0.0043(6) -0.0005(7)
C2 0.0099(8) 0.0060(10) 0.0107(8) -0.0019(6) 0.0058(6) -0.0008(6)
C3 0.0118(8) 0.0109(9) 0.0088(7) -0.0005(7) 0.0060(6) 0.0001(7)
C4 0.0114(8) 0.0130(10) 0.0088(8) 0.0038(7) 0.0024(6) -0.0032(7)
C5 0.0126(9) 0.0095(10) 0.0124(9) -0.0007(7) 0.0034(7) 0.0003(7)
C6 0.0117(9) 0.0186(11) 0.0099(8) 0.0019(7) 0.0052(7) -0.0024(8)

loop_
_atom_type_symbol
_atom_type_description
_atom_type_scat_dispersion_real
_atom_type_scat_dispersion_imag
_atom_type_scat_source
C C 0.003 0.002
;
International Tables for Crystallography
(1992, Vol. C, Tables 4.2.6.8 and 6.1.1.4)
;
H H 0.000 0.000
;
International Tables for Crystallography
(1992, Vol. C, Table 6.1.1.4)
;
Mo Mo -1.683 0.686
;
International Tables for Crystallography
(1992, Vol. C, Tables 4.2.6.8 and 6.1.1.4)
;
N N 0.006 0.003
;
International Tables for Crystallography
(1992, Vol. C, Tables 4.2.6.8 and 6.1.1.4)
;
O O 0.011 0.006
;
International Tables for Crystallography
(1992, Vol. C, Tables 4.2.6.8 and 6.1.1.4)
;
S S 0.125 0.123
;
International Tables for Crystallography
(1992, Vol. C, Tables 4.2.6.8 and 6.1.1.4)
;
Zn Zn 0.284 1.430
;
International Tables for Crystallography
(1992, Vol. C, Tables 4.2.6.8 and 6.1.1.4)
;

loop_
_geom_angle_atom_site_label_1
_geom_angle_atom_site_label_2
_geom_angle_atom_site_label_3
_geom_angle_site_symmetry_1
_geom_angle_site_symmetry_3
_geom_angle
_geom_angle_publ_flag
O1 Mo1 O4 . . 162.73(7) no
O1 Mo1 N1 . . 94.11(7) no
O4 Mo1 N1 . . 69.93(6) no
O1 Mo1 S1 . . 104.04(6) no
O4 Mo1 S1 . . 89.50(4) no
N1 Mo1 S1 . . 154.97(5) no
O1 Mo1 S2 . . 102.18(6) no
O4 Mo1 S2 . . 84.32(4) no
N1 Mo1 S2 . . 87.91(5) no
S1 Mo1 S2 . . 104.59(2) no
O1 Mo1 S3 . . 91.69(6) no
O4 Mo1 S3 . . 78.52(4) no
N1 Mo1 S3 . . 76.70(5) no
S1 Mo1 S3 . . 85.55(2) no
S2 Mo1 S3 . . 160.022(19) no
O1 Mo1 Mo2 . . 105.18(6) no
O4 Mo1 Mo2 . . 91.51(4) no
N1 Mo1 Mo2 . . 138.35(5) no
S1 Mo1 Mo2 . . 52.760(15) no
S2 Mo1 Mo2 . . 52.411(14) no
S3 Mo1 Mo2 . . 137.441(15) no
O2 Mo2 N2 . . 91.69(8) no
O2 Mo2 O6 . . 162.14(7) no
N2 Mo2 O6 . . 70.64(6) no
O2 Mo2 S2 . . 103.00(6) no
N2 Mo2 S2 . . 156.97(5) no
O6 Mo2 S2 . . 93.10(5) no
O2 Mo2 S1 . . 102.18(6) no
N2 Mo2 S1 . . 89.44(5) no
O6 Mo2 S1 . . 80.89(5) no
S2 Mo2 S1 . . 104.38(2) no
O2 Mo2 S4 . . 98.59(6) no
N2 Mo2 S4 . . 77.44(5) no
O6 Mo2 S4 . . 75.53(5) no
S2 Mo2 S4 . . 82.83(2) no
S1 Mo2 S4 . . 155.71(2) no
O2 Mo2 Mo1 . . 104.26(5) no
N2 Mo2 Mo1 . . 140.49(5) no
O6 Mo2 Mo1 . . 91.59(4) no
S2 Mo2 Mo1 . . 52.737(15) no
S1 Mo2 Mo1 . . 52.226(15) no
S4 Mo2 Mo1 . . 133.300(15) no
O8 Zn1 O7 . . 96.70(7) yes
O8 Zn1 S4 . 1_455 129.42(5) yes
O7 Zn1 S4 . 1_455 107.94(6) yes
O8 Zn1 S3 . . 93.73(5) yes
O7 Zn1 S3 . . 104.55(6) yes
S4 Zn1 S3 1_455 . 120.25(2) yes
Mo1 S1 Mo2 . . 75.014(19) no
Mo2 S2 Mo1 . . 74.853(18) no
C3 S3 Zn1 . . 98.94(7) no
C3 S3 Mo1 . . 100.08(7) no
Zn1 S3 Mo1 . . 97.09(2) no
C6 S4 Zn1 . 1_655 102.50(7) no
C6 S4 Mo2 . . 99.79(8) no
Zn1 S4 Mo2 1_655 . 99.22(2) no
C2 O4 Mo1 . . 119.10(14) no
C5 O6 Mo2 . . 117.99(14) no
Zn1 O7 H11 . . 123.4 no
Zn1 O7 H12 . . 110.6 no
H11 O7 H12 . . 122.9 no
Zn1 O8 H13 . . 109.3 no
Zn1 O8 H14 . . 111.1 no
H13 O8 H14 . . 116.3 no
C1 N1 Mo1 . . 107.99(13) no
C1 N1 H1 . . 113.9 no
Mo1 N1 H1 . . 109.3 no
C1 N1 H2 . . 108.3 no
Mo1 N1 H2 . . 112.6 no
H1 N1 H2 . . 104.8 no
C4 N2 Mo2 . . 108.76(13) no
C4 N2 H3 . . 109.3 no
Mo2 N2 H3 . . 113.3 no
C4 N2 H4 . . 109.0 no
Mo2 N2 H4 . . 109.8 no
H3 N2 H4 . . 106.6 no
N1 C1 C3 . . 108.11(17) no
N1 C1 C2 . . 107.01(16) no
C3 C1 C2 . . 109.49(18) no
N1 C1 H7 . . 114.5 no
C3 C1 H7 . . 107.9 no
C2 C1 H7 . . 109.8 no
O3 C2 O4 . . 123.7(2) no
O3 C2 C1 . . 121.88(18) no
O4 C2 C1 . . 114.38(18) no
C1 C3 S3 . . 109.75(13) no
C1 C3 H5 . . 109.6 no
S3 C3 H5 . . 112.2 no
C1 C3 H6 . . 109.6 no
S3 C3 H6 . . 109.0 no
H5 C3 H6 . . 106.7 no
N2 C4 C5 . . 107.66(18) no
N2 C4 C6 . . 107.82(19) no
C5 C4 C6 . . 108.60(18) no
N2 C4 H10 . . 116.5 no
C5 C4 H10 . . 107.4 no
C6 C4 H10 . . 108.7 no
O5 C5 O6 . . 125.6(2) no
O5 C5 C4 . . 119.9(2) no
O6 C5 C4 . . 114.4(2) no
C4 C6 S4 . . 110.80(15) no
C4 C6 H8 . . 104.8 no
S4 C6 H8 . . 108.1 no
C4 C6 H9 . . 114.2 no
S4 C6 H9 . . 109.0 no
H8 C6 H9 . . 109.7 no

loop_
_geom_bond_atom_site_label_1
_geom_bond_atom_site_label_2
_geom_bond_site_symmetry_2
_geom_bond_distance
_geom_bond_publ_flag
Mo1 O1 . 1.6905(17) no
Mo1 O4 . 2.2366(16) no
Mo1 N1 . 2.2662(19) no
Mo1 S1 . 2.3201(6) yes
Mo1 S2 . 2.3378(6) yes
Mo1 S3 . 2.5572(6) yes
Mo1 Mo2 . 2.8354(3) yes
Mo2 O2 . 1.6914(16) no
Mo2 N2 . 2.2419(19) no
Mo2 O6 . 2.3044(18) no
Mo2 S2 . 2.3276(6) yes
Mo2 S1 . 2.3368(6) yes
Mo2 S4 . 2.5428(6) yes
Zn1 O8 . 2.0052(17) yes
Zn1 O7 . 2.0275(19) yes
Zn1 S4 1_455 2.3072(6) yes
Zn1 S3 . 2.3599(6) yes
S3 C3 . 1.852(2) no
S4 C6 . 1.838(3) no
S4 Zn1 1_655 2.3072(6) no
O3 C2 . 1.237(3) no
O4 C2 . 1.290(2) no
O5 C5 . 1.238(3) no
O6 C5 . 1.279(3) no
O7 H11 . 0.837 no
O7 H12 . 0.835 no
O8 H13 . 0.841 no
O8 H14 . 0.838 no
N1 C1 . 1.481(3) no
N1 H1 . 0.915 no
N1 H2 . 0.917 no
N2 C4 . 1.484(3) no
N2 H3 . 0.914 no
N2 H4 . 0.915 no
C1 C3 . 1.523(3) no
C1 C2 . 1.526(3) no
C1 H7 . 0.995 no
C3 H5 . 0.989 no
C3 H6 . 0.991 no
C4 C5 . 1.527(3) no
C4 C6 . 1.531(4) no
C4 H10 . 0.996 no
C6 H8 . 0.989 no
C6 H9 . 0.989 no

loop_
_geom_hbond_atom_site_label_D
_geom_hbond_atom_site_label_H
_geom_hbond_atom_site_label_A
_geom_hbond_site_symmetry_A
_geom_hbond_distance_DH
_geom_hbond_distance_HA
_geom_hbond_distance_DA
_geom_hbond_angle_DHA
_geom_hbond_publ_flag
O7 H11 O3 2_557 0.837 2.028 2.832(2) 160.9 yes
O7 H11 O4 2_557 0.837 2.749 3.139(2) 110.3 no
O7 H12 O5 2_557 0.835 2.528 3.239(3) 143.7 no
O7 H12 O6 2_557 0.835 2.658 3.285(2) 133.1 no
O7 H12 O8 2_457 0.835 2.636 3.093(2) 115.9 no
O8 H13 O5 2_557 0.841 1.770 2.604(2) 170.9 yes
O8 H14 O4 1_455 0.838 1.996 2.789(2) 157.7 yes
O8 H14 O6 1_455 0.838 2.373 2.844(2) 116.2 no
N1 H2 O4 2_557 0.917 2.494 3.179(2) 131.7 no
N1 H2 O7 . 0.917 2.447 3.224(2) 142.6 no
N2 H3 O2 2_546 0.914 2.324 3.212(2) 163.8 no
N2 H4 O1 2_546 0.915 2.560 2.934(2) 105.1 no
N2 H4 O3 1_554 0.915 2.132 3.011(2) 160.7 no
